data_4070744
loop_
_publ_author_name
'Caires, Christopher C.'
'Guccione, Samira'

_publ_section_title
;
 Synthesis, Structure, and Reactivity of Borate Ester Coordinated
 Organobismuth Compounds
;
_journal_issue 4
_journal_name_full Organometallics
_journal_page_first 747
_journal_paper_doi 10.1021/om7009792
_journal_volume 27
_journal_year 2008
_chemical_absolute_configuration ad
_chemical_formula_moiety 'C12 H15 B Bi Cl2 F O2'
_chemical_formula_sum 'C12 H15 B Bi Cl2 F O2'
_chemical_formula_weight 500.93
_chemical_name_common 07118
_chemical_name_systematic
; 
 ? 
;
_space_group_IT_number 19
_symmetry_cell_setting orthorhombic
_symmetry_space_group_name_Hall 'P 2ac 2ab'
_symmetry_space_group_name_H-M 'P 21 21 21'
_atom_sites_solution_hydrogens geom
_atom_sites_solution_primary direct
_atom_sites_solution_secondary difmap
_audit_creation_method SHELXL-97
_cell_angle_alpha 90.00
_cell_angle_beta 90.00
_cell_angle_gamma 90.00
_cell_formula_units_Z 4
_cell_length_a 9.1514(7)
_cell_length_b 11.6274(9)
_cell_length_c 14.5092(11)
_cell_measurement_reflns_used 3967
_cell_measurement_temperature 123(2)
_cell_measurement_theta_max 27.39
_cell_measurement_theta_min 2.24
_cell_volume 1543.9(2)
_computing_cell_refinement 'SAINT, Bruker'
_computing_data_collection 'SMART, Bruker'
_computing_data_reduction 'SAINT, Bruker'
_computing_molecular_graphics 'SHELXTL, Bruker'
_computing_publication_material 'Bruker SHELXTL'
_computing_structure_refinement 'SHELXL-97 (Sheldrick, 1997)'
_computing_structure_solution 'SHELXS-97 (Sheldrick, 1990)'
_diffrn_ambient_temperature 123(2)
_diffrn_measured_fraction_theta_full 0.998
_diffrn_measured_fraction_theta_max 0.998
_diffrn_measurement_device_type 'Bruker SMART Platform CCD'
_diffrn_measurement_method 'area detector, omega scans per phi'
_diffrn_radiation_monochromator graphite
_diffrn_radiation_source 'normal-focus sealed tube'
_diffrn_radiation_type MoK\a
_diffrn_radiation_wavelength 0.71073
_diffrn_reflns_av_R_equivalents 0.0425
_diffrn_reflns_av_sigmaI/netI 0.0408
_diffrn_reflns_limit_h_max 11
_diffrn_reflns_limit_h_min -11
_diffrn_reflns_limit_k_max 15
_diffrn_reflns_limit_k_min -15
_diffrn_reflns_limit_l_max 18
_diffrn_reflns_limit_l_min -18
_diffrn_reflns_number 18062
_diffrn_reflns_theta_full 27.49
_diffrn_reflns_theta_max 27.49
_diffrn_reflns_theta_min 2.24
_exptl_absorpt_coefficient_mu 11.769
_exptl_absorpt_correction_T_max 0.5907
_exptl_absorpt_correction_T_min 0.0885
_exptl_absorpt_correction_type multi-scan
_exptl_absorpt_process_details 'SADABS, R. Blessing, 1995'
_exptl_crystal_colour colorless
_exptl_crystal_density_diffrn 2.155
_exptl_crystal_density_method 'not measured'
_exptl_crystal_description needle
_exptl_crystal_F_000 936
_exptl_crystal_size_max 0.40
_exptl_crystal_size_mid 0.05
_exptl_crystal_size_min 0.05
_refine_diff_density_max 0.724
_refine_diff_density_min -0.595
_refine_diff_density_rms 0.110
_refine_ls_abs_structure_details 'Flack H D (1983), 1494 Friedel Pairs, Acta Cryst. A39, 876-881'
_refine_ls_abs_structure_Flack -0.009(5)
_refine_ls_extinction_method none
_refine_ls_goodness_of_fit_ref 0.903
_refine_ls_hydrogen_treatment constr
_refine_ls_matrix_type full
_refine_ls_number_parameters 176
_refine_ls_number_reflns 3525
_refine_ls_number_restraints 0
_refine_ls_restrained_S_all 0.903
_refine_ls_R_factor_all 0.0222
_refine_ls_R_factor_gt 0.0183
_refine_ls_shift/su_max 0.002
_refine_ls_shift/su_mean 0.000
_refine_ls_structure_factor_coef Fsqd
_refine_ls_weighting_details 'calc w=1/[\s^2^(Fo^2^)+(0.0000P)^2^+0.0000P] where P=(Fo^2^+2Fc^2^)/3'
_refine_ls_weighting_scheme calc
_refine_ls_wR_factor_gt 0.0345
_refine_ls_wR_factor_ref 0.0356
_reflns_number_gt 3317
_reflns_number_total 3525
_reflns_threshold_expression >2sigma(I)
_cod_data_source_file om7009792-file001.cif
_cod_data_source_block 07118
_cod_depositor_comments
;
The following automatic conversions were performed:

'_symmetry_cell_setting' value 'Orthorhombic' changed to
'orthorhombic' according to
/home/saulius/struct/CIF-dictionaries/cif_core.dic dictionary named
'cif_core.dic' version 2.4.1 from 2010-06-29.

Automatic conversion script
Id: cif_fix_values 1715 2011-07-08 13:25:40Z adriana 
;
_cod_original_sg_symbol_H-M P2(1)2(1)2(1)
_cod_database_code 4070744

loop_
_symmetry_equiv_pos_as_xyz
'x, y, z'
'-x+1/2, -y, z+1/2'
'-x, y+1/2, -z+1/2'
'x+1/2, -y+1/2, -z'

loop_
_atom_site_label
_atom_site_type_symbol
_atom_site_fract_x
_atom_site_fract_y
_atom_site_fract_z
_atom_site_U_iso_or_equiv
_atom_site_adp_type
_atom_site_occupancy
_atom_site_symmetry_multiplicity
_atom_site_calc_flag
_atom_site_refinement_flags
Bi1 Bi 0.668912(15) 0.766024(11) 0.477437(10) 0.01255(4) Uani 1 1 d .
Cl1 Cl 0.65690(12) 0.97043(8) 0.53455(7) 0.0228(2) Uani 1 1 d .
Cl2 Cl 0.40814(10) 0.79114(9) 0.39993(6) 0.0199(2) Uani 1 1 d .
F1 F 0.3642(3) 0.43100(19) 0.66781(16) 0.0247(6) Uani 1 1 d .
O1 O 0.6247(3) 0.5510(2) 0.44257(19) 0.0166(6) Uani 1 1 d .
O2 O 0.5262(3) 0.3865(2) 0.50142(17) 0.0198(7) Uani 1 1 d .
B1 B 0.5455(5) 0.5008(4) 0.5129(3) 0.0162(10) Uani 1 1 d .
C1 C 0.5438(4) 0.6945(3) 0.5994(3) 0.0156(8) Uani 1 1 d .
C2 C 0.4981(4) 0.5783(3) 0.5949(3) 0.0150(8) Uani 1 1 d .
C3 C 0.4134(4) 0.5409(3) 0.6684(3) 0.0167(9) Uani 1 1 d .
C4 C 0.3762(4) 0.6083(4) 0.7431(3) 0.0192(9) Uani 1 1 d .
H4A H 0.3169 0.5787 0.7913 0.023 Uiso 1 1 calc R
C5 C 0.4274(4) 0.7200(4) 0.7458(3) 0.0184(9) Uani 1 1 d .
H5A H 0.4049 0.7674 0.7973 0.022 Uiso 1 1 calc R
C6 C 0.5115(4) 0.7641(3) 0.6741(2) 0.0171(8) Uani 1 1 d .
H6A H 0.5463 0.8410 0.6763 0.020 Uiso 1 1 calc R
C7 C 0.6319(4) 0.4654(3) 0.3670(3) 0.0168(9) Uani 1 1 d .
C8 C 0.5023(5) 0.4905(4) 0.3049(3) 0.0264(11) Uani 1 1 d .
H8A H 0.5066 0.5706 0.2840 0.040 Uiso 1 1 calc R
H8B H 0.4114 0.4778 0.3392 0.040 Uiso 1 1 calc R
H8C H 0.5051 0.4391 0.2513 0.040 Uiso 1 1 calc R
C9 C 0.7744(5) 0.4800(4) 0.3154(3) 0.0262(11) Uani 1 1 d .
H9A H 0.7750 0.5546 0.2840 0.039 Uiso 1 1 calc R
H9B H 0.7845 0.4183 0.2698 0.039 Uiso 1 1 calc R
H9C H 0.8561 0.4765 0.3590 0.039 Uiso 1 1 calc R
C10 C 0.6180(5) 0.3515(4) 0.4225(3) 0.0207(9) Uani 1 1 d .
C11 C 0.7627(5) 0.3100(4) 0.4623(3) 0.0375(12) Uani 1 1 d .
H11A H 0.7445 0.2473 0.5060 0.056 Uiso 1 1 calc R
H11B H 0.8111 0.3737 0.4942 0.056 Uiso 1 1 calc R
H11C H 0.8254 0.2823 0.4123 0.056 Uiso 1 1 calc R
C12 C 0.5432(5) 0.2556(3) 0.3705(3) 0.0321(11) Uani 1 1 d .
H12A H 0.5418 0.1860 0.4086 0.048 Uiso 1 1 calc R
H12B H 0.5966 0.2402 0.3132 0.048 Uiso 1 1 calc R
H12C H 0.4428 0.2785 0.3559 0.048 Uiso 1 1 calc R

loop_
_atom_site_aniso_label
_atom_site_aniso_U_11
_atom_site_aniso_U_22
_atom_site_aniso_U_33
_atom_site_aniso_U_23
_atom_site_aniso_U_13
_atom_site_aniso_U_12
Bi1 0.01219(6) 0.01235(6) 0.01310(6) -0.00046(6) 0.00221(6) -0.00143(5)
Cl1 0.0301(5) 0.0150(4) 0.0234(6) -0.0034(4) 0.0058(5) -0.0021(4)
Cl2 0.0133(5) 0.0281(6) 0.0184(5) 0.0068(4) -0.0007(4) 0.0007(4)
F1 0.0301(15) 0.0185(13) 0.0254(14) 0.0049(10) 0.0034(11) -0.0076(10)
O1 0.0212(15) 0.0124(14) 0.0163(14) -0.0050(11) 0.0016(12) -0.0011(11)
O2 0.0255(15) 0.0152(14) 0.0187(18) -0.0025(11) 0.0042(12) -0.0018(12)
B1 0.012(2) 0.015(2) 0.022(3) 0.003(2) -0.003(2) -0.0002(17)
C1 0.0113(19) 0.021(2) 0.015(2) 0.0030(16) -0.0011(15) 0.0006(16)
C2 0.013(2) 0.017(2) 0.015(2) 0.0043(16) -0.0026(17) 0.0011(16)
C3 0.018(2) 0.016(2) 0.017(2) 0.0016(17) -0.0029(18) -0.0021(17)
C4 0.012(2) 0.029(2) 0.016(2) 0.0058(18) 0.0020(16) -0.0030(17)
C5 0.020(2) 0.023(2) 0.0126(19) -0.0016(18) 0.0044(16) 0.0066(18)
C6 0.0164(19) 0.017(2) 0.0178(19) 0.0018(17) -0.0007(15) -0.0012(18)
C7 0.017(2) 0.014(2) 0.020(2) -0.0071(17) 0.0057(16) -0.0024(15)
C8 0.026(3) 0.029(3) 0.024(2) -0.005(2) -0.004(2) 0.006(2)
C9 0.023(2) 0.025(3) 0.030(3) -0.011(2) 0.013(2) -0.0052(19)
C10 0.025(2) 0.014(2) 0.023(2) -0.0037(18) 0.0051(19) -0.0001(17)
C11 0.041(3) 0.033(3) 0.038(3) -0.004(2) -0.004(2) 0.018(2)
C12 0.045(3) 0.017(3) 0.033(2) -0.007(2) 0.010(2) -0.012(2)

loop_
_atom_type_symbol
_atom_type_description
_atom_type_scat_dispersion_real
_atom_type_scat_dispersion_imag
_atom_type_scat_source
C C 0.0033 0.0016 'International Tables Vol C Tables 4.2.6.8 and 6.1.1.4'
H H 0.0000 0.0000 'International Tables Vol C Tables 4.2.6.8 and 6.1.1.4'
B B 0.0013 0.0007 'International Tables Vol C Tables 4.2.6.8 and 6.1.1.4'
O O 0.0106 0.0060 'International Tables Vol C Tables 4.2.6.8 and 6.1.1.4'
F F 0.0171 0.0103 'International Tables Vol C Tables 4.2.6.8 and 6.1.1.4'
Cl Cl 0.1484 0.1585 'International Tables Vol C Tables 4.2.6.8 and 6.1.1.4'
Bi Bi -4.1077 10.2566 'International Tables Vol C Tables 4.2.6.8 and 6.1.1.4'

loop_
_geom_angle_atom_site_label_1
_geom_angle_atom_site_label_2
_geom_angle_atom_site_label_3
_geom_angle
_geom_angle_site_symmetry_3
C1 Bi1 Cl1 93.86(10) .
C1 Bi1 O1 73.66(12) .
Cl1 Bi1 O1 166.13(7) .
C1 Bi1 Cl2 85.23(10) .
Cl1 Bi1 Cl2 89.79(3) .
O1 Bi1 Cl2 83.27(6) .
C1 Bi1 Cl2 79.52(10) 4_566
Cl1 Bi1 Cl2 92.72(3) 4_566
O1 Bi1 Cl2 90.94(6) 4_566
Cl2 Bi1 Cl2 164.68(2) 4_566
Bi1 Cl2 Bi1 113.19(3) 4_466
B1 O1 C7 106.6(3) .
B1 O1 Bi1 110.3(2) .
C7 O1 Bi1 142.0(2) .
B1 O2 C10 107.0(3) .
O2 B1 O1 113.2(4) .
O2 B1 C2 128.9(4) .
O1 B1 C2 117.8(3) .
C6 C1 C2 122.1(4) .
C6 C1 Bi1 120.3(3) .
C2 C1 Bi1 117.6(3) .
C3 C2 C1 115.4(4) .
C3 C2 B1 124.2(3) .
C1 C2 B1 120.4(3) .
F1 C3 C4 117.3(4) .
F1 C3 C2 118.5(3) .
C4 C3 C2 124.2(4) .
C3 C4 C5 118.2(4) .
C3 C4 H4A 120.9 .
C5 C4 H4A 120.9 .
C4 C5 C6 120.8(4) .
C4 C5 H5A 119.6 .
C6 C5 H5A 119.6 .
C1 C6 C5 119.2(4) .
C1 C6 H6A 120.4 .
C5 C6 H6A 120.4 .
O1 C7 C9 109.2(3) .
O1 C7 C8 106.0(3) .
C9 C7 C8 111.0(3) .
O1 C7 C10 100.6(3) .
C9 C7 C10 114.9(4) .
C8 C7 C10 114.0(3) .
C7 C8 H8A 109.5 .
C7 C8 H8B 109.5 .
H8A C8 H8B 109.5 .
C7 C8 H8C 109.5 .
H8A C8 H8C 109.5 .
H8B C8 H8C 109.5 .
C7 C9 H9A 109.5 .
C7 C9 H9B 109.5 .
H9A C9 H9B 109.5 .
C7 C9 H9C 109.5 .
H9A C9 H9C 109.5 .
H9B C9 H9C 109.5 .
O2 C10 C12 109.5(3) .
O2 C10 C11 106.8(3) .
C12 C10 C11 110.5(4) .
O2 C10 C7 102.3(3) .
C12 C10 C7 114.0(4) .
C11 C10 C7 113.3(4) .
C10 C11 H11A 109.5 .
C10 C11 H11B 109.5 .
H11A C11 H11B 109.5 .
C10 C11 H11C 109.5 .
H11A C11 H11C 109.5 .
H11B C11 H11C 109.5 .
C10 C12 H12A 109.5 .
C10 C12 H12B 109.5 .
H12A C12 H12B 109.5 .
C10 C12 H12C 109.5 .
H12A C12 H12C 109.5 .
H12B C12 H12C 109.5 .

loop_
_geom_bond_atom_site_label_1
_geom_bond_atom_site_label_2
_geom_bond_distance
_geom_bond_site_symmetry_2
Bi1 C1 2.266(4) .
Bi1 Cl1 2.5194(9) .
Bi1 O1 2.582(3) .
Bi1 Cl2 2.6543(9) .
Bi1 Cl2 2.8983(10) 4_566
Cl2 Bi1 2.8983(9) 4_466
F1 C3 1.354(4) .
O1 B1 1.381(5) .
O1 C7 1.483(5) .
O2 B1 1.351(5) .
O2 C10 1.477(5) .
B1 C2 1.555(6) .
C1 C6 1.384(5) .
C1 C2 1.415(5) .
C2 C3 1.388(5) .
C3 C4 1.381(5) .
C4 C5 1.381(6) .
C4 H4A 0.9500 .
C5 C6 1.393(5) .
C5 H5A 0.9500 .
C6 H6A 0.9500 .
C7 C9 1.513(6) .
C7 C8 1.518(6) .
C7 C10 1.556(6) .
C8 H8A 0.9800 .
C8 H8B 0.9800 .
C8 H8C 0.9800 .
C9 H9A 0.9800 .
C9 H9B 0.9800 .
C9 H9C 0.9800 .
C10 C12 1.510(5) .
C10 C11 1.522(6) .
C11 H11A 0.9800 .
C11 H11B 0.9800 .
C11 H11C 0.9800 .
C12 H12A 0.9800 .
C12 H12B 0.9800 .
C12 H12C 0.9800 .

loop_
_geom_torsion_atom_site_label_1
_geom_torsion_atom_site_label_2
_geom_torsion_atom_site_label_3
_geom_torsion_atom_site_label_4
_geom_torsion
_geom_torsion_site_symmetry_1
_geom_torsion_site_symmetry_4
C1 Bi1 Cl2 Bi1 4.95(10) . 4_466
Cl1 Bi1 Cl2 Bi1 -88.94(4) . 4_466
O1 Bi1 Cl2 Bi1 79.02(7) . 4_466
Cl2 Bi1 Cl2 Bi1 10.62(4) 4_566 4_466
C1 Bi1 O1 B1 1.4(3) . .
Cl1 Bi1 O1 B1 -25.1(5) . .
Cl2 Bi1 O1 B1 -85.6(3) . .
Cl2 Bi1 O1 B1 80.2(3) 4_566 .
C1 Bi1 O1 C7 166.9(4) . .
Cl1 Bi1 O1 C7 140.3(3) . .
Cl2 Bi1 O1 C7 79.9(4) . .
Cl2 Bi1 O1 C7 -114.3(4) 4_566 .
C10 O2 B1 O1 8.5(4) . .
C10 O2 B1 C2 -168.1(4) . .
C7 O1 B1 O2 13.0(5) . .
Bi1 O1 B1 O2 -176.3(2) . .
C7 O1 B1 C2 -170.0(3) . .
Bi1 O1 B1 C2 0.7(4) . .
Cl1 Bi1 C1 C6 -8.4(3) . .
O1 Bi1 C1 C6 177.8(3) . .
Cl2 Bi1 C1 C6 -97.8(3) . .
Cl2 Bi1 C1 C6 83.7(3) 4_566 .
Cl1 Bi1 C1 C2 170.2(3) . .
O1 Bi1 C1 C2 -3.6(3) . .
Cl2 Bi1 C1 C2 80.8(3) . .
Cl2 Bi1 C1 C2 -97.7(3) 4_566 .
C6 C1 C2 C3 2.8(6) . .
Bi1 C1 C2 C3 -175.8(3) . .
C6 C1 C2 B1 -175.9(3) . .
Bi1 C1 C2 B1 5.5(5) . .
O2 B1 C2 C3 -6.2(7) . .
O1 B1 C2 C3 177.4(4) . .
O2 B1 C2 C1 172.4(4) . .
O1 B1 C2 C1 -4.1(6) . .
C1 C2 C3 F1 179.1(3) . .
B1 C2 C3 F1 -2.3(6) . .
C1 C2 C3 C4 -1.3(6) . .
B1 C2 C3 C4 177.3(4) . .
F1 C3 C4 C5 178.9(3) . .
C2 C3 C4 C5 -0.7(6) . .
C3 C4 C5 C6 1.5(6) . .
C2 C1 C6 C5 -2.2(6) . .
Bi1 C1 C6 C5 176.4(3) . .
C4 C5 C6 C1 -0.1(6) . .
B1 O1 C7 C9 -148.4(4) . .
Bi1 O1 C7 C9 45.8(5) . .
B1 O1 C7 C8 91.9(4) . .
Bi1 O1 C7 C8 -73.9(4) . .
B1 O1 C7 C10 -27.1(4) . .
Bi1 O1 C7 C10 167.1(3) . .
B1 O2 C10 C12 -146.2(4) . .
B1 O2 C10 C11 94.2(4) . .
B1 O2 C10 C7 -25.0(4) . .
O1 C7 C10 O2 31.0(4) . .
C9 C7 C10 O2 148.2(3) . .
C8 C7 C10 O2 -82.0(4) . .
O1 C7 C10 C12 149.1(3) . .
C9 C7 C10 C12 -93.8(4) . .
C8 C7 C10 C12 36.0(5) . .
O1 C7 C10 C11 -83.5(4) . .
C9 C7 C10 C11 33.7(5) . .
C8 C7 C10 C11 163.5(4) . .
